data_4113110
loop_
_publ_author_name
'Vijay Gopalsamuthiram'
'William D. Wulff'

_publ_section_title
;
 A New Convergent Strategy for the Synthesis of Calixarenes via a Triple
 Annulation of Fischer Carbene Complexes
;
_journal_name_full 'Journal of the American Chemical Society'
_journal_page_first 13936
_journal_page_last 13937
_journal_paper_doi 10.1021/ja0454236
_journal_volume 126
_journal_year 2004
_chemical_formula_sum 'C44 H40 O4'
_chemical_formula_weight 632.76
_chemical_name_systematic
; 
 ? 
;
_space_group_IT_number 14
_symmetry_cell_setting monoclinic
_symmetry_space_group_name_Hall '-P 2ybc'
_symmetry_space_group_name_H-M 'P 1 21/c 1'
_atom_sites_solution_hydrogens geom
_atom_sites_solution_primary direct
_atom_sites_solution_secondary difmap
_audit_creation_method SHELXL-97
_cell_angle_alpha 90.00
_cell_angle_beta 97.61(3)
_cell_angle_gamma 90.00
_cell_formula_units_Z 4
_cell_length_a 12.899(3)
_cell_length_b 16.405(3)
_cell_length_c 15.888(3)
_cell_measurement_temperature 293(2)
_cell_volume 3332.4(12)
_computing_structure_refinement 'SHELXL-97 (Sheldrick, 1997)'
_computing_structure_solution 'SHELXS-97 (Sheldrick, 1990)'
_diffrn_ambient_temperature 293(2)
_diffrn_measured_fraction_theta_full 0.933
_diffrn_measured_fraction_theta_max 0.933
_diffrn_radiation_monochromator graphite
_diffrn_radiation_source 'fine-focus sealed tube'
_diffrn_radiation_type MoK\a
_diffrn_radiation_wavelength 0.71073
_diffrn_reflns_av_R_equivalents 0.0892
_diffrn_reflns_av_sigmaI/netI 0.0884
_diffrn_reflns_limit_h_max 17
_diffrn_reflns_limit_h_min -16
_diffrn_reflns_limit_k_max 21
_diffrn_reflns_limit_k_min -21
_diffrn_reflns_limit_l_max 20
_diffrn_reflns_limit_l_min -21
_diffrn_reflns_number 37057
_diffrn_reflns_theta_full 28.34
_diffrn_reflns_theta_max 28.34
_diffrn_reflns_theta_min 2.02
_exptl_absorpt_coefficient_mu 0.079
_exptl_crystal_density_diffrn 1.261
_exptl_crystal_F_000 1344
_refine_diff_density_max 0.228
_refine_diff_density_min -0.235
_refine_diff_density_rms 0.048
_refine_ls_extinction_coef 0.0030(3)
_refine_ls_extinction_expression Fc^*^=kFc[1+0.001xFc^2^\l^3^/sin(2\q)]^-1/4^
_refine_ls_extinction_method SHELXL
_refine_ls_goodness_of_fit_ref 0.997
_refine_ls_hydrogen_treatment mixed
_refine_ls_matrix_type full
_refine_ls_number_parameters 618
_refine_ls_number_reflns 7755
_refine_ls_number_restraints 0
_refine_ls_restrained_S_all 0.997
_refine_ls_R_factor_all 0.1374
_refine_ls_R_factor_gt 0.0540
_refine_ls_shift/su_max 0.140
_refine_ls_shift/su_mean 0.006
_refine_ls_structure_factor_coef Fsqd
_refine_ls_weighting_details 'calc w=1/[\s^2^(Fo^2^)+(0.0440P)^2^+0.4333P] where P=(Fo^2^+2Fc^2^)/3'
_refine_ls_weighting_scheme calc
_refine_ls_wR_factor_gt 0.0890
_refine_ls_wR_factor_ref 0.1111
_reflns_number_gt 4170
_reflns_number_total 7755
_reflns_threshold_expression >2sigma(I)
_cod_data_source_file ja0454236rom20040727_021348.cif
_cod_data_source_block shelxl
_cod_original_cell_volume 3332.3(12)
_cod_database_code 4113110

loop_
_symmetry_equiv_pos_as_xyz
'x, y, z'
'-x, y+1/2, -z+1/2'
'-x, -y, -z'
'x, -y-1/2, z-1/2'

loop_
_atom_site_label
_atom_site_type_symbol
_atom_site_fract_x
_atom_site_fract_y
_atom_site_fract_z
_atom_site_U_iso_or_equiv
_atom_site_adp_type
_atom_site_occupancy
_atom_site_symmetry_multiplicity
_atom_site_calc_flag
_atom_site_refinement_flags
C2 C 0.17117(17) -0.15642(13) 0.62748(13) 0.0304(5) Uani 1 1 d .
H2A H 0.2483(16) -0.1423(11) 0.6436(12) 0.037(6) Uiso 1 1 d .
H2B H 0.1594(13) -0.2081(12) 0.6577(11) 0.027(5) Uiso 1 1 d .
C3 C 0.10525(14) -0.09032(11) 0.66122(12) 0.0263(4) Uani 1 1 d .
C4 C 0.03289(15) -0.11376(13) 0.71459(13) 0.0298(5) Uani 1 1 d .
H4 H 0.0295(13) -0.1723(11) 0.7306(11) 0.028(5) Uiso 1 1 d .
C5 C -0.02957(15) -0.05754(13) 0.74923(12) 0.0304(5) Uani 1 1 d .
C6 C -0.01855(16) 0.02341(13) 0.72845(12) 0.0296(5) Uani 1 1 d .
H6 H -0.0645(15) 0.0649(12) 0.7516(12) 0.039(6) Uiso 1 1 d .
C7 C 0.05268(14) 0.05019(12) 0.67571(11) 0.0265(4) Uani 1 1 d .
C8 C 0.05521(16) 0.14198(12) 0.65731(14) 0.0303(5) Uani 1 1 d .
H8A H 0.0646(13) 0.1725(10) 0.7120(11) 0.021(5) Uiso 1 1 d .
H8B H 0.1144(15) 0.1567(11) 0.6258(12) 0.032(5) Uiso 1 1 d .
C9 C -0.04690(15) 0.16899(11) 0.60532(12) 0.0285(5) Uani 1 1 d .
C10 C -0.13387(16) 0.18905(12) 0.64362(13) 0.0312(5) Uani 1 1 d .
H10 H -0.1298(14) 0.1936(11) 0.7054(12) 0.031(5) Uiso 1 1 d .
C11 C -0.23086(16) 0.19989(12) 0.59520(13) 0.0312(5) Uani 1 1 d .
C12 C -0.24122(16) 0.18933(11) 0.50826(13) 0.0285(5) Uani 1 1 d .
H12 H -0.3101(15) 0.1922(11) 0.4725(11) 0.030(5) Uiso 1 1 d .
C13 C -0.15462(15) 0.17126(11) 0.46759(12) 0.0255(4) Uani 1 1 d .
C27 C -0.05730(15) 0.16494(11) 0.51685(12) 0.0268(5) Uani 1 1 d .
C28 C 0.11580(14) -0.00701(11) 0.64094(11) 0.0251(4) Uani 1 1 d .
O39 O 0.03396(11) 0.15214(9) 0.48282(10) 0.0358(4) Uani 1 1 d .
H39 H 0.0204(19) 0.1382(15) 0.4307(16) 0.065(9) Uiso 1 1 d .
O40 O -0.31296(11) 0.21811(9) 0.63988(9) 0.0422(4) Uani 1 1 d .
C41 C -0.41494(19) 0.21747(18) 0.59268(17) 0.0453(6) Uani 1 1 d .
H41A H -0.4651(17) 0.2274(13) 0.6355(14) 0.052(7) Uiso 1 1 d .
H41B H -0.4293(18) 0.1638(16) 0.5632(16) 0.070(8) Uiso 1 1 d .
H41C H -0.4224(17) 0.2614(15) 0.5472(15) 0.062(8) Uiso 1 1 d .
C42 C 0.19706(15) 0.01593(11) 0.58570(12) 0.0266(5) Uani 1 1 d .
C43 C 0.29736(16) 0.03593(13) 0.62213(15) 0.0357(5) Uani 1 1 d .
H43 H 0.3128(15) 0.0407(11) 0.6831(13) 0.037(6) Uiso 1 1 d .
C44 C 0.37596(18) 0.04872(15) 0.57241(16) 0.0479(6) Uani 1 1 d .
H44 H 0.4469(16) 0.0625(12) 0.5994(13) 0.043(6) Uiso 1 1 d .
C45 C 0.3559(2) 0.04223(15) 0.48538(16) 0.0482(6) Uani 1 1 d .
H45 H 0.4134(17) 0.0510(13) 0.4516(14) 0.057(7) Uiso 1 1 d .
C46 C 0.2558(2) 0.02426(13) 0.44776(15) 0.0413(6) Uani 1 1 d .
H46 H 0.2396(15) 0.0197(12) 0.3842(13) 0.043(6) Uiso 1 1 d .
C47 C 0.17712(17) 0.01133(12) 0.49733(13) 0.0319(5) Uani 1 1 d .
H47 H 0.1060(15) -0.0017(11) 0.4710(11) 0.027(5) Uiso 1 1 d .
C48 C -0.1069(2) -0.08405(19) 0.80741(18) 0.0428(6) Uani 1 1 d .
H48A H -0.182(4) -0.057(3) 0.789(4) 0.058(16) Uiso 0.50 1 d P
H48B H -0.079(4) -0.071(4) 0.866(4) 0.071(18) Uiso 0.50 1 d P
H48C H -0.129(4) -0.140(3) 0.800(3) 0.047(14) Uiso 0.50 1 d P
H48D H -0.074(3) -0.137(2) 0.843(2) 0.016(9) Uiso 0.50 1 d P
H48E H -0.126(3) -0.041(2) 0.845(3) 0.010(9) Uiso 0.50 1 d P
H48F H -0.178(4) -0.100(3) 0.771(3) 0.030(12) Uiso 0.50 1 d P
C1 C 0.74882(14) 0.08002(11) 0.02816(12) 0.0250(4) Uani 1 1 d .
C14 C 0.23927(16) -0.04745(15) -0.11881(13) 0.0335(5) Uani 1 1 d .
H14A H 0.1991(15) -0.0869(12) -0.1560(12) 0.038(6) Uiso 1 1 d .
H14B H 0.1934(15) 0.0020(13) -0.1212(12) 0.039(6) Uiso 1 1 d .
C15 C 0.33765(15) -0.02776(12) -0.15664(11) 0.0270(5) Uani 1 1 d .
C16 C 0.38318(17) -0.08867(13) -0.20047(12) 0.0313(5) Uani 1 1 d .
H16 H 0.3475(14) -0.1404(11) -0.2082(11) 0.029(5) Uiso 1 1 d .
C17 C 0.47663(16) -0.07720(12) -0.23306(12) 0.0324(5) Uani 1 1 d .
C18 C 0.52668(16) -0.00278(12) -0.21862(12) 0.0287(5) Uani 1 1 d .
H18 H 0.5942(15) 0.0052(11) -0.2395(11) 0.032(5) Uiso 1 1 d .
C19 C 0.48360(14) 0.06048(11) -0.17644(11) 0.0230(4) Uani 1 1 d .
C20 C 0.54766(15) 0.13794(12) -0.16023(13) 0.0247(4) Uani 1 1 d .
H20A H 0.5084(14) 0.1793(11) -0.1313(11) 0.028(5) Uiso 1 1 d .
H20B H 0.5618(13) 0.1626(10) -0.2164(12) 0.026(5) Uiso 1 1 d .
C21 C 0.65285(14) 0.12322(10) -0.10696(11) 0.0223(4) Uani 1 1 d .
C22 C 0.74587(15) 0.13845(11) -0.13807(13) 0.0254(4) Uani 1 1 d .
H22 H 0.7456(13) 0.1582(10) -0.1986(11) 0.022(5) Uiso 1 1 d .
C23 C 0.84071(14) 0.12673(11) -0.08626(12) 0.0256(4) Uani 1 1 d .
C24 C 0.84180(15) 0.09728(11) -0.00503(13) 0.0266(5) Uani 1 1 d .
H24 H 0.9098(14) 0.0890(10) 0.0321(11) 0.029(5) Uiso 1 1 d .
C25 C 0.65495(14) 0.09470(11) -0.02359(12) 0.0243(4) Uani 1 1 d .
C26 C 0.38633(14) 0.04950(12) -0.14670(11) 0.0246(4) Uani 1 1 d .
O29 O 0.55720(10) 0.08432(9) 0.00024(9) 0.0337(4) Uani 1 1 d .
H29 H 0.558(2) 0.0647(17) 0.0524(17) 0.085(10) Uiso 1 1 d .
O30 O 0.92858(10) 0.14727(8) -0.12226(8) 0.0344(4) Uani 1 1 d .
C31 C 1.02726(17) 0.13482(17) -0.07185(17) 0.0418(6) Uani 1 1 d .
H31A H 1.0352(16) 0.1699(13) -0.0189(14) 0.052(7) Uiso 1 1 d .
H31B H 1.0800(17) 0.1502(12) -0.1089(13) 0.045(6) Uiso 1 1 d .
H31C H 1.0384(17) 0.0723(15) -0.0545(14) 0.060(7) Uiso 1 1 d .
C32 C 0.33683(14) 0.11803(11) -0.10436(12) 0.0267(5) Uani 1 1 d .
C33 C 0.30107(16) 0.18644(13) -0.15143(15) 0.0358(5) Uani 1 1 d .
H33 H 0.3054(14) 0.1851(11) -0.2132(13) 0.029(5) Uiso 1 1 d .
C34 C 0.26112(17) 0.25299(14) -0.11243(17) 0.0445(6) Uani 1 1 d .
H34 H 0.2408(16) 0.2989(14) -0.1484(13) 0.049(7) Uiso 1 1 d .
C35 C 0.25651(17) 0.25269(15) -0.02660(17) 0.0451(6) Uani 1 1 d .
H35 H 0.2282(18) 0.3013(14) 0.0041(14) 0.065(7) Uiso 1 1 d .
C36 C 0.28950(17) 0.18468(14) 0.02056(16) 0.0412(6) Uani 1 1 d .
H36 H 0.2844(16) 0.1814(12) 0.0824(14) 0.048(6) Uiso 1 1 d .
C37 C 0.32909(16) 0.11771(13) -0.01791(14) 0.0326(5) Uani 1 1 d .
H37 H 0.3554(16) 0.0711(13) 0.0169(13) 0.045(6) Uiso 1 1 d .
C38 C 0.5232(3) -0.14352(18) -0.2816(2) 0.0528(7) Uani 1 1 d .
H38A H 0.476(4) -0.187(3) -0.294(4) 0.034(13) Uiso 0.50 1 d P
H38B H 0.533(5) -0.128(3) -0.337(4) 0.054(16) Uiso 0.50 1 d P
H38C H 0.596(6) -0.166(5) -0.249(5) 0.13(3) Uiso 0.50 1 d P
H38D H 0.600(3) -0.128(2) -0.296(3) 0.014(9) Uiso 0.50 1 d P
H38E H 0.538(4) -0.191(2) -0.245(3) 0.018(10) Uiso 0.50 1 d P
H38F H 0.473(5) -0.156(4) -0.339(4) 0.064(17) Uiso 0.50 1 d P

loop_
_atom_site_aniso_label
_atom_site_aniso_U_11
_atom_site_aniso_U_22
_atom_site_aniso_U_33
_atom_site_aniso_U_23
_atom_site_aniso_U_13
_atom_site_aniso_U_12
C2 0.0344(13) 0.0285(12) 0.0280(12) 0.0037(9) 0.0032(10) 0.0029(10)
C3 0.0268(11) 0.0293(11) 0.0221(11) 0.0001(8) 0.0007(9) 0.0013(9)
C4 0.0312(12) 0.0299(12) 0.0271(11) 0.0040(9) 0.0001(9) -0.0022(9)
C5 0.0285(12) 0.0384(13) 0.0244(11) -0.0012(9) 0.0034(9) -0.0023(10)
C6 0.0301(12) 0.0339(12) 0.0243(11) -0.0027(9) 0.0020(9) 0.0029(9)
C7 0.0267(11) 0.0285(11) 0.0225(11) -0.0012(8) -0.0032(9) -0.0017(9)
C8 0.0332(12) 0.0276(11) 0.0291(12) -0.0061(9) 0.0007(10) -0.0031(9)
C9 0.0333(12) 0.0218(10) 0.0300(12) -0.0028(8) 0.0028(9) -0.0020(9)
C10 0.0404(13) 0.0267(11) 0.0273(12) -0.0025(9) 0.0070(10) 0.0027(9)
C11 0.0333(13) 0.0269(11) 0.0358(13) -0.0005(9) 0.0129(10) 0.0046(9)
C12 0.0302(12) 0.0255(11) 0.0299(12) 0.0024(9) 0.0038(10) 0.0029(9)
C13 0.0310(12) 0.0196(10) 0.0265(11) 0.0022(8) 0.0056(9) 0.0014(8)
C27 0.0271(12) 0.0216(10) 0.0325(12) -0.0004(9) 0.0073(10) -0.0013(8)
C28 0.0243(11) 0.0302(11) 0.0195(10) -0.0015(8) -0.0018(8) -0.0018(9)
O39 0.0269(8) 0.0521(10) 0.0290(9) -0.0043(7) 0.0057(7) -0.0011(7)
O40 0.0374(9) 0.0519(10) 0.0391(9) -0.0013(7) 0.0122(8) 0.0115(7)
C41 0.0362(15) 0.0549(17) 0.0474(16) -0.0028(14) 0.0148(13) 0.0022(12)
C42 0.0280(11) 0.0245(10) 0.0271(11) 0.0028(8) 0.0030(9) 0.0009(8)
C43 0.0312(13) 0.0423(14) 0.0325(13) 0.0101(10) 0.0000(10) -0.0021(10)
C44 0.0275(13) 0.0632(17) 0.0526(17) 0.0253(13) 0.0039(12) -0.0041(12)
C45 0.0441(16) 0.0508(15) 0.0543(17) 0.0224(12) 0.0241(14) 0.0103(12)
C46 0.0587(17) 0.0352(13) 0.0321(13) 0.0053(10) 0.0137(12) 0.0052(11)
C47 0.0377(14) 0.0271(11) 0.0310(12) -0.0008(9) 0.0044(11) -0.0011(10)
C48 0.0424(16) 0.0499(18) 0.0386(16) -0.0001(14) 0.0144(13) -0.0040(14)
C1 0.0272(11) 0.0217(10) 0.0259(11) 0.0006(8) 0.0025(9) -0.0038(8)
C14 0.0271(12) 0.0417(14) 0.0297(12) 0.0083(10) -0.0036(10) -0.0082(11)
C15 0.0287(11) 0.0324(12) 0.0182(10) 0.0054(9) -0.0033(8) -0.0024(9)
C16 0.0415(13) 0.0272(12) 0.0238(11) 0.0022(9) -0.0015(10) -0.0098(10)
C17 0.0426(13) 0.0290(12) 0.0249(11) -0.0010(9) 0.0020(10) -0.0015(10)
C18 0.0316(12) 0.0302(12) 0.0248(11) 0.0009(9) 0.0054(9) -0.0006(9)
C19 0.0252(11) 0.0245(10) 0.0177(10) 0.0048(8) -0.0029(8) -0.0008(8)
C20 0.0267(11) 0.0239(11) 0.0236(11) 0.0040(9) 0.0031(9) -0.0001(9)
C21 0.0248(11) 0.0184(10) 0.0239(11) -0.0004(8) 0.0035(9) -0.0024(8)
C22 0.0300(12) 0.0237(11) 0.0232(11) -0.0015(8) 0.0064(9) -0.0026(9)
C23 0.0234(11) 0.0238(10) 0.0314(12) -0.0051(9) 0.0102(9) -0.0031(8)
C24 0.0230(11) 0.0253(11) 0.0310(12) -0.0019(9) 0.0021(9) -0.0005(9)
C25 0.0225(11) 0.0224(10) 0.0283(11) -0.0003(8) 0.0048(9) -0.0049(8)
C26 0.0247(11) 0.0293(11) 0.0186(10) 0.0019(8) -0.0018(8) -0.0003(9)
O29 0.0221(8) 0.0526(10) 0.0263(8) 0.0102(7) 0.0031(6) -0.0051(7)
O30 0.0243(8) 0.0459(9) 0.0351(8) -0.0016(7) 0.0116(7) -0.0045(7)
C31 0.0227(13) 0.0578(17) 0.0458(16) -0.0013(13) 0.0076(11) -0.0049(11)
C32 0.0194(10) 0.0285(11) 0.0322(12) 0.0015(9) 0.0030(9) -0.0005(8)
C33 0.0276(12) 0.0396(14) 0.0410(14) 0.0077(11) 0.0072(11) 0.0004(10)
C34 0.0321(13) 0.0333(14) 0.0690(19) 0.0109(13) 0.0095(12) 0.0059(10)
C35 0.0301(13) 0.0414(15) 0.0661(18) -0.0080(13) 0.0145(12) 0.0022(11)
C36 0.0337(13) 0.0479(15) 0.0434(15) -0.0083(12) 0.0110(11) -0.0014(11)
C37 0.0285(12) 0.0357(13) 0.0336(13) 0.0001(10) 0.0042(10) 0.0016(10)
C38 0.076(2) 0.0363(16) 0.051(2) -0.0132(15) 0.0239(17) -0.0068(16)

loop_
_atom_type_symbol
_atom_type_description
_atom_type_scat_dispersion_real
_atom_type_scat_dispersion_imag
_atom_type_scat_source
C C 0.0033 0.0016 'International Tables Vol C Tables 4.2.6.8 and 6.1.1.4'
H H 0.0000 0.0000 'International Tables Vol C Tables 4.2.6.8 and 6.1.1.4'
O O 0.0106 0.0060 'International Tables Vol C Tables 4.2.6.8 and 6.1.1.4'

loop_
_geom_angle_atom_site_label_1
_geom_angle_atom_site_label_2
_geom_angle_atom_site_label_3
_geom_angle
_geom_angle_site_symmetry_1
_geom_angle_site_symmetry_3
C13 C2 C3 117.03(17) 3_556 .
C13 C2 H2A 106.9(11) 3_556 .
C3 C2 H2A 108.7(11) . .
C13 C2 H2B 109.5(10) 3_556 .
C3 C2 H2B 108.0(10) . .
H2A C2 H2B 106.2(15) . .
C4 C3 C28 119.79(17) . .
C4 C3 C2 117.93(18) . .
C28 C3 C2 122.28(17) . .
C5 C4 C3 121.92(19) . .
C5 C4 H4 119.5(10) . .
C3 C4 H4 118.5(10) . .
C6 C5 C4 117.49(18) . .
C6 C5 C48 121.4(2) . .
C4 C5 C48 121.1(2) . .
C5 C6 C7 122.95(19) . .
C5 C6 H6 118.7(11) . .
C7 C6 H6 118.3(11) . .
C6 C7 C28 119.28(18) . .
C6 C7 C8 117.13(18) . .
C28 C7 C8 123.58(17) . .
C9 C8 C7 110.46(16) . .
C9 C8 H8A 108.9(10) . .
C7 C8 H8A 109.2(10) . .
C9 C8 H8B 108.8(11) . .
C7 C8 H8B 111.8(11) . .
H8A C8 H8B 107.7(15) . .
C10 C9 C27 118.58(19) . .
C10 C9 C8 121.53(18) . .
C27 C9 C8 119.51(18) . .
C9 C10 C11 120.61(19) . .
C9 C10 H10 121.3(11) . .
C11 C10 H10 118.0(11) . .
C12 C11 O40 124.13(19) . .
C12 C11 C10 119.87(19) . .
O40 C11 C10 115.95(18) . .
C11 C12 C13 120.85(19) . .
C11 C12 H12 121.9(10) . .
C13 C12 H12 117.2(10) . .
C27 C13 C12 118.25(18) . .
C27 C13 C2 123.04(17) . 3_556
C12 C13 C2 118.67(18) . 3_556
O39 C27 C13 123.06(17) . .
O39 C27 C9 115.47(17) . .
C13 C27 C9 121.44(18) . .
C7 C28 C3 118.56(17) . .
C7 C28 C42 123.30(17) . .
C3 C28 C42 118.10(16) . .
C27 O39 H39 110.2(17) . .
C11 O40 C41 116.38(17) . .
O40 C41 H41A 105.8(12) . .
O40 C41 H41B 110.6(14) . .
H41A C41 H41B 111.1(18) . .
O40 C41 H41C 111.3(13) . .
H41A C41 H41C 110.8(18) . .
H41B C41 H41C 107.2(19) . .
C43 C42 C47 118.09(19) . .
C43 C42 C28 120.07(18) . .
C47 C42 C28 121.64(18) . .
C44 C43 C42 120.9(2) . .
C44 C43 H43 119.5(12) . .
C42 C43 H43 119.7(12) . .
C45 C44 C43 120.5(2) . .
C45 C44 H44 119.7(12) . .
C43 C44 H44 119.8(12) . .
C44 C45 C46 119.4(2) . .
C44 C45 H45 118.8(13) . .
C46 C45 H45 121.7(13) . .
C47 C46 C45 120.1(2) . .
C47 C46 H46 119.4(11) . .
C45 C46 H46 120.5(11) . .
C46 C47 C42 120.9(2) . .
C46 C47 H47 120.4(11) . .
C42 C47 H47 118.6(10) . .
C5 C48 H48A 111(3) . .
C5 C48 H48B 110(3) . .
H48A C48 H48B 112(4) . .
C5 C48 H48C 114(3) . .
H48A C48 H48C 97(4) . .
H48B C48 H48C 112(4) . .
C5 C48 H48D 107.7(17) . .
H48A C48 H48D 138(3) . .
H48B C48 H48D 67(3) . .
H48C C48 H48D 53(3) . .
C5 C48 H48E 114(2) . .
H48A C48 H48E 65(3) . .
H48B C48 H48E 50(3) . .
H48C C48 H48E 132(3) . .
H48D C48 H48E 112(3) . .
C5 C48 H48F 109(2) . .
H48A C48 H48F 43(3) . .
H48B C48 H48F 140(4) . .
H48C C48 H48F 58(3) . .
H48D C48 H48F 110(3) . .
H48E C48 H48F 105(3) . .
C25 C1 C24 117.63(17) . .
C25 C1 C14 126.14(17) . 3_655
C24 C1 C14 116.23(17) . 3_655
C15 C14 C1 117.79(17) . 3_655
C15 C14 H14A 107.9(11) . .
C1 C14 H14A 108.5(11) 3_655 .
C15 C14 H14B 109.6(11) . .
C1 C14 H14B 107.7(11) 3_655 .
H14A C14 H14B 104.5(16) . .
C16 C15 C26 119.27(18) . .
C16 C15 C14 118.58(18) . .
C26 C15 C14 122.12(18) . .
C17 C16 C15 122.33(19) . .
C17 C16 H16 119.7(11) . .
C15 C16 H16 118.0(11) . .
C18 C17 C16 117.83(19) . .
C18 C17 C38 120.9(2) . .
C16 C17 C38 121.3(2) . .
C17 C18 C19 122.01(19) . .
C17 C18 H18 118.4(11) . .
C19 C18 H18 119.6(11) . .
C18 C19 C26 119.77(17) . .
C18 C19 C20 117.57(17) . .
C26 C19 C20 122.58(17) . .
C19 C20 C21 112.76(15) . .
C19 C20 H20A 110.5(10) . .
C21 C20 H20A 108.8(10) . .
C19 C20 H20B 109.9(10) . .
C21 C20 H20B 107.5(10) . .
H20A C20 H20B 107.2(14) . .
C22 C21 C25 119.34(17) . .
C22 C21 C20 121.75(17) . .
C25 C21 C20 118.90(16) . .
C21 C22 C23 120.02(18) . .
C21 C22 H22 120.2(10) . .
C23 C22 H22 119.8(10) . .
C24 C23 O30 124.65(18) . .
C24 C23 C22 120.07(18) . .
O30 C23 C22 115.28(17) . .
C23 C24 C1 121.39(19) . .
C23 C24 H24 120.0(10) . .
C1 C24 H24 118.6(10) . .
O29 C25 C1 125.03(17) . .
O29 C25 C21 113.45(16) . .
C1 C25 C21 121.51(17) . .
C19 C26 C15 118.61(17) . .
C19 C26 C32 120.44(17) . .
C15 C26 C32 120.95(16) . .
C25 O29 H29 113.6(17) . .
C23 O30 C31 117.01(16) . .
O30 C31 H31A 111.7(12) . .
O30 C31 H31B 105.2(12) . .
H31A C31 H31B 110.3(17) . .
O30 C31 H31C 111.3(12) . .
H31A C31 H31C 109.6(17) . .
H31B C31 H31C 108.6(16) . .
C37 C32 C33 118.12(19) . .
C37 C32 C26 122.15(18) . .
C33 C32 C26 119.66(18) . .
C34 C33 C32 120.7(2) . .
C34 C33 H33 122.2(11) . .
C32 C33 H33 117.1(11) . .
C35 C34 C33 120.5(2) . .
C35 C34 H34 123.4(13) . .
C33 C34 H34 116.0(13) . .
C34 C35 C36 119.5(2) . .
C34 C35 H35 122.3(13) . .
C36 C35 H35 118.3(13) . .
C35 C36 C37 120.4(2) . .
C35 C36 H36 121.7(12) . .
C37 C36 H36 117.9(12) . .
C36 C37 C32 120.7(2) . .
C36 C37 H37 119.4(12) . .
C32 C37 H37 119.8(12) . .
C17 C38 H38A 111(3) . .
C17 C38 H38B 114(3) . .
H38A C38 H38B 100(4) . .
C17 C38 H38C 113(4) . .
H38A C38 H38C 110(5) . .
H38B C38 H38C 109(5) . .
C17 C38 H38D 112.3(18) . .
H38A C38 H38D 136(3) . .
H38B C38 H38D 59(3) . .
H38C C38 H38D 54(4) . .
C17 C38 H38E 109(2) . .
H38A C38 H38E 66(3) . .
H38B C38 H38E 137(4) . .
H38C C38 H38E 49(4) . .
H38D C38 H38E 102(3) . .
C17 C38 H38F 110(3) . .
H38A C38 H38F 51(3) . .
H38B C38 H38F 53(4) . .
H38C C38 H38F 137(5) . .
H38D C38 H38F 109(4) . .
H38E C38 H38F 114(4) . .

loop_
_geom_bond_atom_site_label_1
_geom_bond_atom_site_label_2
_geom_bond_distance
_geom_bond_site_symmetry_2
C2 C13 1.517(3) 3_556
C2 C3 1.519(3) .
C2 H2A 1.02(2) .
C2 H2B 0.995(19) .
C3 C4 1.396(3) .
C3 C28 1.415(3) .
C4 C5 1.386(3) .
C4 H4 0.996(18) .
C5 C6 1.380(3) .
C5 C48 1.511(3) .
C6 C7 1.394(3) .
C6 H6 1.00(2) .
C7 C28 1.403(3) .
C7 C8 1.535(3) .
C8 C9 1.525(3) .
C8 H8A 0.996(18) .
C8 H8B 0.997(19) .
C9 C10 1.385(3) .
C9 C27 1.396(3) .
C10 C11 1.391(3) .
C10 H10 0.979(18) .
C11 C12 1.381(3) .
C11 O40 1.383(2) .
C12 C13 1.394(3) .
C12 H12 0.990(19) .
C13 C27 1.393(3) .
C13 C2 1.517(3) 3_556
C27 O39 1.375(2) .
C28 C42 1.501(3) .
O39 H39 0.85(2) .
O40 C41 1.425(3) .
C41 H41A 1.01(2) .
C41 H41B 1.00(3) .
C41 H41C 1.02(2) .
C42 C43 1.385(3) .
C42 C47 1.395(3) .
C43 C44 1.381(3) .
C43 H43 0.97(2) .
C44 C45 1.377(3) .
C44 H44 0.98(2) .
C45 C46 1.381(3) .
C45 H45 0.98(2) .
C46 C47 1.381(3) .
C46 H46 1.01(2) .
C47 H47 0.980(18) .
C48 H48A 1.07(5) .
C48 H48B 0.98(6) .
C48 H48C 0.97(5) .
C48 H48D 1.09(4) .
C48 H48E 0.97(4) .
C48 H48F 1.05(5) .
C1 C25 1.392(3) .
C1 C24 1.402(3) .
C1 C14 1.525(3) 3_655
C14 C15 1.509(3) .
C14 C1 1.525(3) 3_655
C14 H14A 0.98(2) .
C14 H14B 1.00(2) .
C15 C16 1.392(3) .
C15 C26 1.414(3) .
C16 C17 1.386(3) .
C16 H16 0.966(18) .
C17 C18 1.386(3) .
C17 C38 1.504(3) .
C18 C19 1.390(3) .
C18 H18 0.981(18) .
C19 C26 1.410(2) .
C19 C20 1.519(3) .
C20 C21 1.520(3) .
C20 H20A 0.995(18) .
C20 H20B 1.018(18) .
C21 C22 1.380(3) .
C21 C25 1.402(2) .
C22 C23 1.394(3) .
C22 H22 1.014(17) .
C23 C24 1.376(3) .
C23 O30 1.377(2) .
C24 H24 0.999(18) .
C25 O29 1.374(2) .
C26 C32 1.496(3) .
O29 H29 0.89(3) .
O30 C31 1.426(3) .
C31 H31A 1.01(2) .
C31 H31B 0.99(2) .
C31 H31C 1.07(2) .
C32 C37 1.390(3) .
C32 C33 1.393(3) .
C33 C34 1.388(3) .
C33 H33 0.990(19) .
C34 C35 1.373(3) .
C34 H34 0.96(2) .
C35 C36 1.379(3) .
C35 H35 1.03(2) .
C36 C37 1.387(3) .
C36 H36 1.00(2) .
C37 H37 0.98(2) .
C38 H38A 0.94(5) .
C38 H38B 0.94(5) .
C38 H38C 1.07(8) .
C38 H38D 1.08(4) .
C38 H38E 0.98(4) .
C38 H38F 1.06(6) .

loop_
_geom_torsion_atom_site_label_1
_geom_torsion_atom_site_label_2
_geom_torsion_atom_site_label_3
_geom_torsion_atom_site_label_4
_geom_torsion
_geom_torsion_site_symmetry_1
_geom_torsion_site_symmetry_4
C13 C2 C3 C4 114.8(2) 3_556 .
C13 C2 C3 C28 -65.7(3) 3_556 .
C28 C3 C4 C5 -0.3(3) . .
C2 C3 C4 C5 179.13(18) . .
C3 C4 C5 C6 0.6(3) . .
C3 C4 C5 C48 -179.5(2) . .
C4 C5 C6 C7 -0.8(3) . .
C48 C5 C6 C7 179.3(2) . .
C5 C6 C7 C28 0.7(3) . .
C5 C6 C7 C8 179.24(18) . .
C6 C7 C8 C9 -66.5(2) . .
C28 C7 C8 C9 112.0(2) . .
C7 C8 C9 C10 84.8(2) . .
C7 C8 C9 C27 -88.0(2) . .
C27 C9 C10 C11 4.0(3) . .
C8 C9 C10 C11 -168.88(18) . .
C9 C10 C11 C12 1.0(3) . .
C9 C10 C11 O40 178.68(17) . .
O40 C11 C12 C13 179.81(17) . .
C10 C11 C12 C13 -2.8(3) . .
C11 C12 C13 C27 -0.6(3) . .
C11 C12 C13 C2 177.21(18) . 3_556
C12 C13 C27 O39 -176.07(17) . .
C2 C13 C27 O39 6.2(3) 3_556 .
C12 C13 C27 C9 5.8(3) . .
C2 C13 C27 C9 -171.91(18) 3_556 .
C10 C9 C27 O39 174.25(17) . .
C8 C9 C27 O39 -12.7(3) . .
C10 C9 C27 C13 -7.5(3) . .
C8 C9 C27 C13 165.52(17) . .
C6 C7 C28 C3 -0.4(3) . .
C8 C7 C28 C3 -178.82(17) . .
C6 C7 C28 C42 -178.05(17) . .
C8 C7 C28 C42 3.5(3) . .
C4 C3 C28 C7 0.2(3) . .
C2 C3 C28 C7 -179.21(17) . .
C4 C3 C28 C42 177.97(17) . .
C2 C3 C28 C42 -1.4(3) . .
C12 C11 O40 C41 6.5(3) . .
C10 C11 O40 C41 -171.0(2) . .
C7 C28 C42 C43 86.9(2) . .
C3 C28 C42 C43 -90.8(2) . .
C7 C28 C42 C47 -98.5(2) . .
C3 C28 C42 C47 83.8(2) . .
C47 C42 C43 C44 -1.8(3) . .
C28 C42 C43 C44 173.0(2) . .
C42 C43 C44 C45 0.4(4) . .
C43 C44 C45 C46 1.2(4) . .
C44 C45 C46 C47 -1.3(3) . .
C45 C46 C47 C42 -0.1(3) . .
C43 C42 C47 C46 1.7(3) . .
C28 C42 C47 C46 -173.06(18) . .
C1 C14 C15 C16 90.1(2) 3_655 .
C1 C14 C15 C26 -87.9(2) 3_655 .
C26 C15 C16 C17 1.8(3) . .
C14 C15 C16 C17 -176.30(18) . .
C15 C16 C17 C18 1.9(3) . .
C15 C16 C17 C38 -178.8(2) . .
C16 C17 C18 C19 -3.0(3) . .
C38 C17 C18 C19 177.8(2) . .
C17 C18 C19 C26 0.3(3) . .
C17 C18 C19 C20 177.03(18) . .
C18 C19 C20 C21 -59.6(2) . .
C26 C19 C20 C21 117.04(19) . .
C19 C20 C21 C22 117.87(19) . .
C19 C20 C21 C25 -63.2(2) . .
C25 C21 C22 C23 -1.1(3) . .
C20 C21 C22 C23 177.88(16) . .
C21 C22 C23 C24 2.3(3) . .
C21 C22 C23 O30 -177.14(16) . .
O30 C23 C24 C1 178.01(17) . .
C22 C23 C24 C1 -1.3(3) . .
C25 C1 C24 C23 -0.8(3) . .
C14 C1 C24 C23 179.80(18) 3_655 .
C24 C1 C25 O29 -177.20(17) . .
C14 C1 C25 O29 2.1(3) 3_655 .
C24 C1 C25 C21 2.0(3) . .
C14 C1 C25 C21 -178.65(19) 3_655 .
C22 C21 C25 O29 178.19(16) . .
C20 C21 C25 O29 -0.8(2) . .
C22 C21 C25 C1 -1.1(3) . .
C20 C21 C25 C1 179.93(17) . .
C18 C19 C26 C15 3.4(3) . .
C20 C19 C26 C15 -173.14(16) . .
C18 C19 C26 C32 -177.48(17) . .
C20 C19 C26 C32 5.9(3) . .
C16 C15 C26 C19 -4.4(3) . .
C14 C15 C26 C19 173.59(17) . .
C16 C15 C26 C32 176.50(17) . .
C14 C15 C26 C32 -5.5(3) . .
C24 C23 O30 C31 1.7(3) . .
C22 C23 O30 C31 -178.92(18) . .
C19 C26 C32 C37 -109.7(2) . .
C15 C26 C32 C37 69.4(2) . .
C19 C26 C32 C33 67.4(2) . .
C15 C26 C32 C33 -113.5(2) . .
C37 C32 C33 C34 1.4(3) . .
C26 C32 C33 C34 -175.78(19) . .
C32 C33 C34 C35 0.3(3) . .
C33 C34 C35 C36 -1.7(3) . .
C34 C35 C36 C37 1.4(3) . .
C35 C36 C37 C32 0.4(3) . .
C33 C32 C37 C36 -1.7(3) . .
C26 C32 C37 C36 175.40(19) . .
